data_2232097
loop_
_publ_author_name
'Anuradha, N.'
'Chitra, S.'
'Thiruvalluvar, A.'
'Pandiarajan, K.'
'Butcher, R. J.'
'Jasinski, J. P.'
'Golen, J. A.'

_publ_section_title
;
 2-(2-Chlorophenyl)-3-methyl-5,6-diphenyl-2,3-dihydropyrazine
;
_journal_coeditor_code WN2451
_journal_issue 10
_journal_name_full 'Acta Crystallographica Section E'
_journal_page_first o2598
_journal_paper_doi 10.1107/S1600536811036336
_journal_volume 67
_journal_year 2011
_chemical_formula_iupac 'C23 H19 Cl N2'
_chemical_formula_moiety 'C23 H19 Cl N2'
_chemical_formula_structural 'C23 H19 Cl N2'
_chemical_formula_sum 'C23 H19 Cl N2'
_chemical_formula_weight 358.85
_chemical_melting_point 417
_chemical_name_common 2,3-dihydropyrazine
_chemical_name_systematic
;
2-(2-Chlorophenyl)-3-methyl-5,6-diphenyl-2,3-dihydropyrazine
;
_space_group_IT_number 14
_symmetry_cell_setting monoclinic
_symmetry_space_group_name_Hall '-P 2ybc'
_symmetry_space_group_name_H-M 'P 1 21/c 1'
_atom_sites_solution_hydrogens geom
_atom_sites_solution_primary direct
_atom_sites_solution_secondary difmap
_cell_angle_alpha 90
_cell_angle_beta 118.479(9)
_cell_angle_gamma 90
_cell_formula_units_Z 4
_cell_length_a 10.5675(8)
_cell_length_b 19.7014(9)
_cell_length_c 10.4207(7)
_cell_measurement_reflns_used 5083
_cell_measurement_temperature 298(2)
_cell_measurement_theta_max 73.52
_cell_measurement_theta_min 4.48
_cell_volume 1907.0(3)
_computing_cell_refinement 'CrysAlisPRO (Oxford Diffraction, 2010)'
_computing_data_collection 'CrysAlisPRO (Oxford Diffraction, 2010)'
_computing_data_reduction 'CrysAlisRED (Oxford Diffraction, 2010)'
_computing_molecular_graphics 'ORTEP-3 (Farrugia, 1997)'
_computing_publication_material 'PLATON (Spek, 2009)'
_computing_structure_refinement 'SHELXL97 (Sheldrick, 2008)'
_computing_structure_solution 'SHELXS97 (Sheldrick, 2008)'
_diffrn_ambient_temperature 298(2)
_diffrn_detector_area_resol_mean 16.1500
_diffrn_measured_fraction_theta_full 1.000
_diffrn_measured_fraction_theta_max 0.996
_diffrn_measurement_device_type 'Oxford Diffraction Xcalibur Eos Gemini'
_diffrn_measurement_method '\w scans'
_diffrn_radiation_monochromator graphite
_diffrn_radiation_source 'Enhance (Cu) X-ray Source'
_diffrn_radiation_type CuK\a
_diffrn_radiation_wavelength 1.54184
_diffrn_reflns_av_R_equivalents 0.0521
_diffrn_reflns_av_sigmaI/netI 0.0310
_diffrn_reflns_limit_h_max 12
_diffrn_reflns_limit_h_min -13
_diffrn_reflns_limit_k_max 24
_diffrn_reflns_limit_k_min -21
_diffrn_reflns_limit_l_max 12
_diffrn_reflns_limit_l_min -12
_diffrn_reflns_number 22812
_diffrn_reflns_theta_full 67.50
_diffrn_reflns_theta_max 73.69
_diffrn_reflns_theta_min 4.49
_exptl_absorpt_coefficient_mu 1.818
_exptl_absorpt_correction_T_max 1.0000
_exptl_absorpt_correction_T_min 0.6593
_exptl_absorpt_correction_type multi-scan
_exptl_absorpt_process_details
;
(CrysAlis RED; Oxford Diffraction, 2010)
;
_exptl_crystal_colour pale-yellow
_exptl_crystal_density_diffrn 1.250
_exptl_crystal_density_method 'Not Measured'
_exptl_crystal_description block
_exptl_crystal_F_000 752
_exptl_crystal_size_max 0.25
_exptl_crystal_size_mid 0.14
_exptl_crystal_size_min 0.10
_refine_diff_density_max 0.322
_refine_diff_density_min -0.282
_refine_ls_extinction_method none
_refine_ls_goodness_of_fit_ref 1.041
_refine_ls_hydrogen_treatment constr
_refine_ls_matrix_type full
_refine_ls_number_parameters 240
_refine_ls_number_reflns 3831
_refine_ls_number_restraints 2
_refine_ls_restrained_S_all 1.043
_refine_ls_R_factor_all 0.0618
_refine_ls_R_factor_gt 0.0515
_refine_ls_shift/su_max 0.001
_refine_ls_shift/su_max_lt 0.001
_refine_ls_shift/su_mean <0.001
_refine_ls_structure_factor_coef Fsqd
_refine_ls_weighting_details 'calc w=1/[\s^2^(Fo^2^)+(0.0681P)^2^+0.4958P] where P=(Fo^2^+2Fc^2^)/3'
_refine_ls_weighting_scheme calc
_refine_ls_wR_factor_gt 0.1405
_refine_ls_wR_factor_ref 0.1501
_reflns_number_gt 3092
_reflns_number_total 3831
_reflns_threshold_expression I>2\s(I)
_cod_data_source_file wn2451.cif
_cod_data_source_block I
_cod_original_sg_symbol_H-M 'P 21/c'
_cod_database_code 2232097
_cod_database_fobs_code 2232097

loop_
_symmetry_equiv_pos_site_id
_symmetry_equiv_pos_as_xyz
1 x,y,z
2 -x,1/2+y,1/2-z
3 -x,-y,-z
4 x,1/2-y,1/2+z

loop_
_atom_site_aniso_label
_atom_site_aniso_U_11
_atom_site_aniso_U_22
_atom_site_aniso_U_33
_atom_site_aniso_U_12
_atom_site_aniso_U_13
_atom_site_aniso_U_23
Cl1 0.1170(7) 0.0679(8) 0.1060(7) -0.0285(5) -0.0141(5) 0.0118(5)
N1 0.0561(9) 0.0475(8) 0.0414(7) 0.0091(7) 0.0221(7) 0.0047(6)
N4 0.0780(12) 0.0660(11) 0.0473(9) 0.0211(9) 0.0324(9) 0.0053(8)
C2 0.0608(11) 0.0550(11) 0.0456(10) 0.0144(9) 0.0209(9) 0.0056(8)
C3 0.0808(14) 0.0633(13) 0.0593(12) 0.0228(11) 0.0384(11) 0.0090(9)
C5 0.0557(10) 0.0474(9) 0.0414(9) 0.0020(8) 0.0239(8) 0.0012(7)
C6 0.0445(8) 0.0467(9) 0.0393(8) 0.0013(7) 0.0189(7) 0.0023(7)
C21 0.0556(10) 0.0504(10) 0.0464(10) 0.0127(8) 0.0198(8) 0.0053(8)
C22 0.0627(12) 0.0561(12) 0.0651(13) 0.0016(10) 0.0098(10) 0.0082(10)
C23 0.0831(17) 0.0629(14) 0.0829(17) 0.0048(12) 0.0158(14) 0.0281(13)
C24 0.0715(14) 0.0817(16) 0.0546(12) 0.0177(12) 0.0120(11) 0.0200(11)
C25 0.0633(12) 0.0718(14) 0.0496(11) 0.0085(10) 0.0151(10) -0.0023(9)
C26 0.0647(12) 0.0514(10) 0.0512(10) 0.0083(9) 0.0243(9) 0.0015(8)
C31 0.0993(19) 0.0769(16) 0.0746(16) 0.0360(14) 0.0434(15) 0.0067(12)
C51 0.0601(10) 0.0442(9) 0.0375(8) -0.0005(8) 0.0229(8) 0.0002(7)
C52 0.0614(11) 0.0619(12) 0.0456(10) 0.0028(9) 0.0258(9) 0.0055(8)
C53 0.0621(12) 0.0698(14) 0.0523(11) 0.0071(10) 0.0151(10) 0.0049(10)
C54 0.0925(17) 0.0563(12) 0.0389(10) 0.0054(11) 0.0177(10) 0.0057(8)
C55 0.1014(18) 0.0541(11) 0.0450(10) 0.0006(11) 0.0394(11) 0.0034(8)
C56 0.0717(12) 0.0527(10) 0.0476(10) 0.0014(9) 0.0336(10) 0.0007(8)
C61 0.0484(9) 0.0446(9) 0.0340(8) 0.0047(7) 0.0153(7) 0.0027(6)
C62 0.0521(10) 0.0500(10) 0.0378(8) 0.0048(8) 0.0185(7) 0.0044(7)
C63 0.0652(12) 0.0610(12) 0.0418(9) 0.0151(9) 0.0235(9) 0.0022(8)
C64 0.0768(14) 0.0473(10) 0.0496(10) 0.0156(9) 0.0204(10) 0.0003(8)
C65 0.0806(14) 0.0430(10) 0.0615(12) 0.0031(9) 0.0288(11) 0.0079(9)
C66 0.0666(12) 0.0526(10) 0.0526(10) 0.0043(9) 0.0307(9) 0.0085(8)
Cl2 0.1170(7) 0.0679(8) 0.1060(7) -0.0285(5) -0.0141(5) 0.0118(5)

loop_
_atom_site_type_symbol
_atom_site_label
_atom_site_fract_x
_atom_site_fract_y
_atom_site_fract_z
_atom_site_U_iso_or_equiv
_atom_site_thermal_displace_type
_atom_site_calc_flag
_atom_site_refinement_flags
_atom_site_occupancy
_atom_site_disorder_assembly
_atom_site_disorder_group
Cl Cl1 0.25340(11) -0.21842(8) 0.16414(14) 0.1246(4) Uani d PD 0.946(5) A 1
N N1 0.24840(17) -0.00156(8) 0.13885(16) 0.0488(5) Uani d . 1.000 . .
N N4 0.2879(2) -0.02095(9) -0.10830(18) 0.0627(6) Uani d . 1.000 . .
C C2 0.3045(2) -0.06586(10) 0.1173(2) 0.0556(6) Uani d . 1.000 . .
C C3 0.3806(3) -0.05552(12) 0.0291(3) 0.0657(8) Uani d . 1.000 . .
C C5 0.2014(2) 0.02435(9) -0.10666(19) 0.0479(5) Uani d . 1.000 . .
C C6 0.20118(18) 0.04090(9) 0.03284(18) 0.0439(5) Uani d . 1.000 . .
C C21 0.3972(2) -0.09884(10) 0.2638(2) 0.0527(6) Uani d . 1.000 A .
C C22 0.3840(3) -0.16562(12) 0.2953(3) 0.0698(7) Uani d D 1.000 . .
C C23 0.4712(3) -0.19357(14) 0.4313(3) 0.0861(9) Uani d . 1.000 A .
C C24 0.5737(3) -0.15478(14) 0.5392(3) 0.0767(8) Uani d . 1.000 . .
C C25 0.5914(3) -0.08844(13) 0.5117(2) 0.0664(7) Uani d . 1.000 A .
C C26 0.5037(2) -0.06128(10) 0.3758(2) 0.0571(6) Uani d . 1.000 . .
C C31 0.4413(3) -0.11844(14) -0.0028(3) 0.0828(10) Uani d . 1.000 . .
C C51 0.1010(2) 0.05635(9) -0.24852(19) 0.0474(5) Uani d . 1.000 . .
C C52 -0.0386(2) 0.07317(11) -0.2826(2) 0.0562(6) Uani d . 1.000 . .
C C53 -0.1342(3) 0.09626(12) -0.4219(2) 0.0664(7) Uani d . 1.000 . .
C C54 -0.0896(3) 0.10359(11) -0.5258(2) 0.0682(8) Uani d . 1.000 . .
C C55 0.0493(3) 0.08806(11) -0.4913(2) 0.0650(8) Uani d . 1.000 . .
C C56 0.1443(2) 0.06438(10) -0.3546(2) 0.0552(6) Uani d . 1.000 . .
C C61 0.15526(19) 0.10853(9) 0.05924(18) 0.0441(5) Uani d . 1.000 . .
C C62 0.0827(2) 0.11347(9) 0.14084(19) 0.0478(5) Uani d . 1.000 . .
C C63 0.0489(2) 0.17630(11) 0.1757(2) 0.0568(6) Uani d . 1.000 . .
C C64 0.0894(3) 0.23491(10) 0.1328(2) 0.0619(7) Uani d . 1.000 . .
C C65 0.1610(3) 0.23089(10) 0.0524(2) 0.0638(7) Uani d . 1.000 . .
C C66 0.1926(2) 0.16820(10) 0.0139(2) 0.0563(6) Uani d . 1.000 . .
Cl Cl2 0.249(2) -0.1906(15) 0.131(2) 0.1246(4) Uani d PD 0.054(5) A 2
H H2 0.22221 -0.09585 0.06166 0.0668 Uiso calc R 1.000 . .
H H3 0.46199 -0.02520 0.08554 0.0789 Uiso calc R 1.000 . .
H H23 0.45990 -0.23883 0.44909 0.1033 Uiso calc R 1.000 . .
H H24 0.63129 -0.17328 0.63114 0.0921 Uiso calc R 1.000 A .
H H25 0.66209 -0.06190 0.58423 0.0797 Uiso calc R 1.000 . .
H H26 0.51645 -0.01613 0.35854 0.0686 Uiso calc R 1.000 A .
H H31A 0.36507 -0.15035 -0.05490 0.1243 Uiso calc R 1.000 . .
H H31B 0.51148 -0.13840 0.08724 0.1243 Uiso calc R 1.000 . .
H H31C 0.48607 -0.10673 -0.06119 0.1243 Uiso calc R 1.000 . .
H H52 -0.06864 0.06904 -0.21230 0.0674 Uiso calc R 1.000 . .
H H53 -0.22846 0.10679 -0.44500 0.0797 Uiso calc R 1.000 . .
H H54 -0.15360 0.11902 -0.61885 0.0818 Uiso calc R 1.000 . .
H H55 0.07976 0.09357 -0.56100 0.0780 Uiso calc R 1.000 . .
H H56 0.23810 0.05365 -0.33281 0.0662 Uiso calc R 1.000 . .
H H62 0.05680 0.07420 0.17213 0.0574 Uiso calc R 1.000 . .
H H63 -0.00147 0.17897 0.22840 0.0682 Uiso calc R 1.000 . .
H H64 0.06832 0.27704 0.15826 0.0743 Uiso calc R 1.000 . .
H H65 0.18848 0.27043 0.02348 0.0765 Uiso calc R 1.000 . .
H H66 0.23901 0.16601 -0.04263 0.0676 Uiso calc R 1.000 . .

loop_
_atom_type_symbol
_atom_type_description
_atom_type_scat_dispersion_real
_atom_type_scat_dispersion_imag
_atom_type_scat_source
C C 0.0181 0.0091 ' International Tables Vol C Tables 4.2.6.8 and 6.1.1.4'
H H 0.0000 0.0000 ' International Tables Vol C Tables 4.2.6.8 and 6.1.1.4'
Cl Cl 0.3639 0.7018 ' International Tables Vol C Tables 4.2.6.8 and 6.1.1.4'
N N 0.0311 0.0180 ' International Tables Vol C Tables 4.2.6.8 and 6.1.1.4'

loop_
_geom_angle_atom_site_label_1
_geom_angle_atom_site_label_2
_geom_angle_atom_site_label_3
_geom_angle
_geom_angle_publ_flag
C2 N1 C6 116.95(16) no
C3 N4 C5 117.38(19) no
N1 C2 C3 110.66(17) no
N1 C2 C21 109.42(15) no
C3 C2 C21 113.6(2) no
N4 C3 C2 111.1(2) no
N4 C3 C31 109.0(2) no
C2 C3 C31 115.8(2) no
N4 C5 C6 119.82(16) no
N4 C5 C51 117.16(17) no
C6 C5 C51 122.98(18) no
N1 C6 C5 121.10(17) no
N1 C6 C61 116.89(16) no
C5 C6 C61 121.90(15) no
C2 C21 C22 124.1(2) no
C2 C21 C26 119.70(18) no
C22 C21 C26 116.25(19) no
Cl1 C22 C21 120.9(2) no
Cl1 C22 C23 117.1(2) no
C21 C22 C23 122.0(2) no
Cl2 C22 C21 99.7(10) no
Cl2 C22 C23 138.3(10) no
C22 C23 C24 120.0(3) no
C23 C24 C25 119.8(2) no
C24 C25 C26 119.6(2) no
C21 C26 C25 122.4(2) no
C5 C51 C52 121.65(19) no
C5 C51 C56 119.2(2) no
C52 C51 C56 118.88(17) no
C51 C52 C53 120.1(2) no
C52 C53 C54 120.2(3) no
C53 C54 C55 119.7(2) no
C54 C55 C56 120.6(2) no
C51 C56 C55 120.5(2) no
C6 C61 C62 119.88(16) no
C6 C61 C66 121.54(19) no
C62 C61 C66 118.39(17) no
C61 C62 C63 120.57(18) no
C62 C63 C64 120.4(2) no
C63 C64 C65 119.8(2) no
C64 C65 C66 120.4(2) no
C61 C66 C65 120.5(2) no
N1 C2 H2 108.00 no
C3 C2 H2 108.00 no
C21 C2 H2 108.00 no
N4 C3 H3 107.00 no
C2 C3 H3 107.00 no
C31 C3 H3 107.00 no
C22 C23 H23 120.00 no
C24 C23 H23 120.00 no
C23 C24 H24 120.00 no
C25 C24 H24 120.00 no
C24 C25 H25 120.00 no
C26 C25 H25 120.00 no
C21 C26 H26 119.00 no
C25 C26 H26 119.00 no
C3 C31 H31A 109.00 no
C3 C31 H31B 109.00 no
C3 C31 H31C 109.00 no
H31A C31 H31B 109.00 no
H31A C31 H31C 109.00 no
H31B C31 H31C 109.00 no
C51 C52 H52 120.00 no
C53 C52 H52 120.00 no
C52 C53 H53 120.00 no
C54 C53 H53 120.00 no
C53 C54 H54 120.00 no
C55 C54 H54 120.00 no
C54 C55 H55 120.00 no
C56 C55 H55 120.00 no
C51 C56 H56 120.00 no
C55 C56 H56 120.00 no
C61 C62 H62 120.00 no
C63 C62 H62 120.00 no
C62 C63 H63 120.00 no
C64 C63 H63 120.00 no
C63 C64 H64 120.00 no
C65 C64 H64 120.00 no
C64 C65 H65 120.00 no
C66 C65 H65 120.00 no
C61 C66 H66 120.00 no
C65 C66 H66 120.00 no

loop_
_geom_bond_atom_site_label_1
_geom_bond_atom_site_label_2
_geom_bond_distance
_geom_bond_publ_flag
Cl1 C22 1.748(3) no
Cl2 C22 1.70(2) no
N1 C6 1.282(2) no
N1 C2 1.461(3) no
N4 C3 1.462(3) no
N4 C5 1.284(3) no
C2 C3 1.496(4) no
C2 C21 1.512(3) no
C3 C31 1.504(4) no
C5 C51 1.488(3) no
C5 C6 1.491(3) no
C6 C61 1.488(3) no
C21 C26 1.387(3) no
C21 C22 1.379(3) no
C22 C23 1.384(4) no
C23 C24 1.364(4) no
C24 C25 1.370(4) no
C25 C26 1.378(3) no
C51 C52 1.383(3) no
C51 C56 1.392(3) no
C52 C53 1.392(3) no
C53 C54 1.379(4) no
C54 C55 1.369(5) no
C55 C56 1.375(3) no
C61 C66 1.392(3) no
C61 C62 1.394(3) no
C62 C63 1.384(3) no
C63 C64 1.378(3) no
C64 C65 1.373(4) no
C65 C66 1.388(3) no
C2 H2 0.9800 no
C3 H3 0.9800 no
C23 H23 0.9300 no
C24 H24 0.9300 no
C25 H25 0.9300 no
C26 H26 0.9300 no
C31 H31A 0.9600 no
C31 H31B 0.9600 no
C31 H31C 0.9600 no
C52 H52 0.9300 no
C53 H53 0.9300 no
C54 H54 0.9300 no
C55 H55 0.9300 no
C56 H56 0.9300 no
C62 H62 0.9300 no
C63 H63 0.9300 no
C64 H64 0.9300 no
C65 H65 0.9300 no
C66 H66 0.9300 no

loop_
_geom_hbond_atom_site_label_D
_geom_hbond_atom_site_label_H
_geom_hbond_atom_site_label_A
_geom_hbond_site_symmetry_A
_geom_hbond_distance_DH
_geom_hbond_distance_HA
_geom_hbond_distance_DA
_geom_hbond_angle_DHA
_geom_hbond_publ_flag
C24 H24 Cg4 3_656 0.93 2.80 3.643(3) 152 yes
C53 H53 Cg2 3_555 0.93 2.99 3.873(4) 159 yes
C64 H64 Cg3 4_555 0.93 2.88 3.729(2) 153 yes

loop_
_geom_torsion_atom_site_label_1
_geom_torsion_atom_site_label_2
_geom_torsion_atom_site_label_3
_geom_torsion_atom_site_label_4
_geom_torsion
_geom_torsion_publ_flag
C6 N1 C2 C3 35.9(3) no
C6 N1 C2 C21 161.74(19) no
C2 N1 C6 C5 1.1(3) no
C2 N1 C6 C61 -175.12(18) no
C5 N4 C3 C2 35.6(3) no
C5 N4 C3 C31 164.2(2) no
C3 N4 C5 C6 1.5(3) no
C3 N4 C5 C51 -176.3(2) no
N1 C2 C3 N4 -54.1(2) no
N1 C2 C3 C31 -179.0(2) no
C21 C2 C3 N4 -177.59(17) no
C21 C2 C3 C31 57.5(3) no
N1 C2 C21 C22 130.8(3) no
N1 C2 C21 C26 -49.6(3) no
C3 C2 C21 C22 -105.1(3) no
C3 C2 C21 C26 74.6(3) no
N4 C5 C6 N1 -22.5(3) no
N4 C5 C6 C61 153.6(2) no
C51 C5 C6 N1 155.2(2) no
C51 C5 C6 C61 -28.8(3) no
N4 C5 C51 C52 142.8(2) no
N4 C5 C51 C56 -31.7(3) no
C6 C5 C51 C52 -35.0(3) no
C6 C5 C51 C56 150.53(19) no
N1 C6 C61 C62 -38.6(3) no
N1 C6 C61 C66 136.3(2) no
C5 C6 C61 C62 145.14(19) no
C5 C6 C61 C66 -39.9(3) no
C2 C21 C22 Cl1 -0.7(4) no
C2 C21 C22 C23 -179.8(3) no
C26 C21 C22 Cl1 179.7(2) no
C26 C21 C22 C23 0.5(4) no
C2 C21 C26 C25 179.9(2) no
C22 C21 C26 C25 -0.5(4) no
Cl1 C22 C23 C24 -179.0(3) no
C21 C22 C23 C24 0.2(5) no
C22 C23 C24 C25 -1.0(5) no
C23 C24 C25 C26 1.1(5) no
C24 C25 C26 C21 -0.3(4) no
C5 C51 C52 C53 -173.11(19) no
C56 C51 C52 C53 1.4(3) no
C5 C51 C56 C55 174.06(18) no
C52 C51 C56 C55 -0.6(3) no
C51 C52 C53 C54 -1.1(3) no
C52 C53 C54 C55 0.0(3) no
C53 C54 C55 C56 0.9(3) no
C54 C55 C56 C51 -0.6(3) no
C6 C61 C62 C63 175.09(18) no
C66 C61 C62 C63 0.0(3) no
C6 C61 C66 C65 -173.53(19) no
C62 C61 C66 C65 1.5(3) no
C61 C62 C63 C64 -1.4(3) no
C62 C63 C64 C65 1.4(3) no
C63 C64 C65 C66 0.1(3) no
C64 C65 C66 C61 -1.6(3) no
